data_1560355
loop_
_publ_author_name
'Moon, Keon Ho'
'Avdeev, Maxim'
'Kim, Young-Il'

_publ_contact_author_address ' ?'
_publ_section_title
;
 Crystal structure and optical property of complex perovskite oxynitrides
 ALi 0.2 Nb 0.8 O 2.8 N 0.2 , ANa 0.2 Nb 0.8 O 2.8 N 0.2 , and AMg 0.2 Nb
 0.8 O 2.6 N 0.4 (A = Sr, Ba)
;
_publ_section_title_footnote ' ?'
_journal_coeditor_notes ' ?'
_journal_name_full 'Journal of Solid State Chemistry'
_journal_page_first 1
_journal_page_last 8
_journal_paper_doi 10.1016/j.jssc.2017.07.006
_journal_techeditor_notes ' ?'
_journal_volume 254
_journal_year 2017
_chemical_formula_sum 'Mg0.22 N0.4 Nb0.78 O2.6 Sr'
_chemical_formula_weight 212.89
_space_group_IT_number 140
_space_group_name_Hall '-I 4 2c'
_space_group_name_H-M_alt 'I 4/m c m'
_symmetry_cell_setting tetragonal
_symmetry_space_group_name_H-M 'I 4/m c m'
_audit_author_name
;
;
_audit_creation_date 2017-04-25T01:57
_audit_creation_method 'from EXP file using GSAS2CIF'
_audit_update_record ' 2017-04-25T01:57  Initial CIF as created by GSAS2CIF'
_cell_angle_alpha 90.0
_cell_angle_beta 90.0
_cell_angle_gamma 90.0
_cell_formula_units_Z 4
_cell_length_a 5.67651(25)
_cell_length_b 5.67651
_cell_length_c 8.0758(6)
_cell_volume 260.22(2)
_computing_structure_refinement GSAS
_pd_block_id 2017-04-25T01:57|SMN2_phase1|||
_pd_phase_name 'SrMgNbON, Tet'
_refine_ls_goodness_of_fit_all 1.44
_refine_ls_matrix_type full
_refine_ls_number_parameters 31
_refine_ls_number_restraints 0
_refine_ls_shift/su_max 0.79
_refine_ls_shift/su_mean 0.03
_cod_data_source_file mmc4.cif
_cod_data_source_block SMN2_phase_1
_cod_original_cell_volume 260.226(24)
_cod_original_formula_sum 'Mg0.22 N0.40 Nb0.78 O2.60 Sr'
_cod_database_code 1560355

loop_
_symmetry_equiv_pos_site_id
_symmetry_equiv_pos_as_xyz
1 +x,+y,+z
2 -y,+x,+z
3 -x,-y,+z
4 +y,-x,+z
5 -x,+y,+z+1/2
6 -y,-x,+z+1/2
7 +x,-y,+z+1/2
8 +y,+x,+z+1/2
-1 -x,-y,-z
-2 +y,-x,-z
-3 +x,+y,-z
-4 -y,+x,-z
-5 +x,-y,-z+1/2
-6 +y,+x,-z+1/2
-7 -x,+y,-z+1/2
-8 -y,-x,-z+1/2
101 +x+1/2,+y+1/2,+z+1/2
102 -y+1/2,+x+1/2,+z+1/2
103 -x+1/2,-y+1/2,+z+1/2
104 +y+1/2,-x+1/2,+z+1/2
105 -x+1/2,+y+1/2,+z
106 -y+1/2,-x+1/2,+z
107 +x+1/2,-y+1/2,+z
108 +y+1/2,+x+1/2,+z
-101 -x+1/2,-y+1/2,-z+1/2
-102 +y+1/2,-x+1/2,-z+1/2
-103 +x+1/2,+y+1/2,-z+1/2
-104 -y+1/2,+x+1/2,-z+1/2
-105 +x+1/2,-y+1/2,-z
-106 +y+1/2,+x+1/2,-z
-107 -x+1/2,+y+1/2,-z
-108 -y+1/2,-x+1/2,-z

loop_
_atom_site_type_symbol
_atom_site_label
_atom_site_fract_x
_atom_site_fract_y
_atom_site_fract_z
_atom_site_occupancy
_atom_site_thermal_displace_type
_atom_site_U_iso_or_equiv
_atom_site_symmetry_multiplicity
Sr Sr 0.0 0.5 0.25 1.0 Uiso 0.0100(4) 4
Mg Mg 0.5 0.5 0.5 0.216(26) Uiso 0.0064(5) 4
Nb Nb 0.5 0.5 0.5 0.784(26) Uiso 0.0064(5) 4
O O1 0.0 0.0 0.25 0.623(34) Uiso 0.0244(13) 4
N N1 0.0 0.0 0.25 0.377(34) Uiso 0.0244(13) 4
O O2 0.77991(25) 0.27991(25) 0.0 0.988(17) Uiso 0.0065(7) 8
N N2 0.77991(25) 0.27991(25) 0.0 0.012(17) Uiso 0.0065(7) 8

loop_
_atom_type_symbol
_atom_type_number_in_cell
Sr 4.0
Mg 0.865
Nb 3.135
O 10.4
N 1.6
